data_4302900
loop_
_publ_author_name
'Bradley G. Anderson'
'Sarah A. Hoyte'
'John L. Spencer'

_publ_section_title
;
Synthesis and Characterization of the Dinuclear Polyhydrides
[Os2H7(PPhiPr2)4]+ and [Os2H6(PPhiPr2)4]
;
_journal_name_full 'Inorganic Chemistry'
_journal_page_first 7977
_journal_page_last 7983
_journal_paper_doi 10.1021/ic900111s
_journal_volume 48
_journal_year 2009
_chemical_formula_moiety 'C48 H82 Os2 P4'
_chemical_formula_sum 'C48 H82 Os2 P4'
_chemical_formula_weight 1163.42
_chemical_name_systematic tris(\m~2~-Hydrido)-trihydrido-tetrakis(diisopropylphenylphosphine)-di-osmium
_space_group_IT_number 14
_symmetry_cell_setting monoclinic
_symmetry_Int_Tables_number 14
_symmetry_space_group_name_Hall '-P 2ybc'
_symmetry_space_group_name_H-M 'P 1 21/c 1'
_atom_sites_solution_hydrogens geom
_atom_sites_solution_primary direct
_atom_sites_solution_secondary difmap
_audit_creation_method SHELXL-97
_cell_angle_alpha 90.00
_cell_angle_beta 106.994(2)
_cell_angle_gamma 90.00
_cell_formula_units_Z 4
_cell_length_a 17.9836(6)
_cell_length_b 15.1146(5)
_cell_length_c 18.9267(6)
_cell_measurement_reflns_used 9594
_cell_measurement_temperature 119
_cell_measurement_theta_max 33.32
_cell_measurement_theta_min 2.37
_cell_volume 4919.9(3)
_computing_cell_refinement 'Bruker SMART'
_computing_data_collection 'Bruker SMART'
_computing_data_reduction 'Bruker SAINT'
_computing_molecular_graphics 'CCDC Mercury'
_computing_publication_material 'CCDC enCIFer'
_computing_structure_refinement 'SHELXL-97 (Sheldrick, 1997)'
_computing_structure_solution 'SHELXS-97 (Sheldrick, 1990)'
_diffrn_ambient_temperature 119
_diffrn_measured_fraction_theta_full 0.998
_diffrn_measured_fraction_theta_max 0.918
_diffrn_measurement_device_type 'CCD area detector'
_diffrn_measurement_method 'phi and omega scans'
_diffrn_radiation_monochromator graphite
_diffrn_radiation_type MoK\a
_diffrn_radiation_wavelength 0.71073
_diffrn_reflns_av_R_equivalents 0.0493
_diffrn_reflns_av_sigmaI/netI 0.0387
_diffrn_reflns_limit_h_max 27
_diffrn_reflns_limit_h_min -28
_diffrn_reflns_limit_k_max 23
_diffrn_reflns_limit_k_min -23
_diffrn_reflns_limit_l_max 29
_diffrn_reflns_limit_l_min -28
_diffrn_reflns_number 179215
_diffrn_reflns_theta_full 30.00
_diffrn_reflns_theta_max 34.58
_diffrn_reflns_theta_min 1.18
_diffrn_source 'fine-focus sealed tube'
_exptl_absorpt_coefficient_mu 5.321
_exptl_absorpt_correction_T_max 0.34
_exptl_absorpt_correction_T_min 0.23503758
_exptl_absorpt_correction_type multi-scan
_exptl_absorpt_process_details SADABS
_exptl_crystal_colour 'dark red'
_exptl_crystal_density_diffrn 1.571
_exptl_crystal_density_method 'not measured'
_exptl_crystal_description block
_exptl_crystal_F_000 2328
_exptl_crystal_size_max 0.36
_exptl_crystal_size_mid 0.24
_exptl_crystal_size_min 0.20
_refine_diff_density_max 3.607
_refine_diff_density_min -1.920
_refine_diff_density_rms 0.177
_refine_ls_extinction_method none
_refine_ls_goodness_of_fit_ref 1.092
_refine_ls_hydrogen_treatment mixed
_refine_ls_matrix_type full
_refine_ls_number_parameters 810
_refine_ls_number_reflns 19262
_refine_ls_number_restraints 0
_refine_ls_restrained_S_all 1.092
_refine_ls_R_factor_all 0.0560
_refine_ls_R_factor_gt 0.0318
_refine_ls_shift/su_max 0.005
_refine_ls_shift/su_mean 0.000
_refine_ls_structure_factor_coef Fsqd
_refine_ls_weighting_details 'calc w=1/[\s^2^(Fo^2^)+(0.0260P)^2^+10.9469P] where P=(Fo^2^+2Fc^2^)/3'
_refine_ls_weighting_scheme calc
_refine_ls_wR_factor_gt 0.0617
_refine_ls_wR_factor_ref 0.0715
_reflns_number_gt 15035
_reflns_number_total 19263
_reflns_threshold_expression >2sigma(I)
_cod_data_source_file ic900111s_si_001_2.cif
_cod_data_source_block Os2H6P4
_cod_original_sg_symbol_H-M 'P 21/c'
_cod_database_code 4302900

loop_
_symmetry_equiv_pos_as_xyz
'x, y, z'
'-x, y+1/2, -z+1/2'
'-x, -y, -z'
'x, -y-1/2, z-1/2'

loop_
_atom_site_label
_atom_site_type_symbol
_atom_site_fract_x
_atom_site_fract_y
_atom_site_fract_z
_atom_site_U_iso_or_equiv
_atom_site_adp_type
_atom_site_occupancy
_atom_site_symmetry_multiplicity
_atom_site_calc_flag
_atom_site_refinement_flags
_atom_site_disorder_assembly
_atom_site_disorder_group
Os1 Os 0.254481(6) 0.135006(7) 0.631823(6) 0.01343(3) Uani 1 1 d . . .
Os2 Os 0.269723(6) 0.301796(8) 0.624060(6) 0.01436(3) Uani 1 1 d . . .
P1 P 0.26938(4) 0.04725(5) 0.53994(4) 0.01592(14) Uani 1 1 d . . .
P2 P 0.18171(4) 0.05458(5) 0.68864(4) 0.01600(14) Uani 1 1 d . . .
P3 P 0.17207(4) 0.40571(5) 0.60932(4) 0.01725(14) Uani 1 1 d . . .
P4 P 0.39299(5) 0.36259(5) 0.64919(4) 0.01768(14) Uani 1 1 d . . .
C25 C 0.1912(2) 0.5163(2) 0.65201(19) 0.0237(6) Uani 1 1 d . . .
C34 C 0.09559(18) 0.3662(2) 0.65026(17) 0.0203(6) Uani 1 1 d . . .
C14 C 0.04202(18) 0.1398(2) 0.61904(18) 0.0221(6) Uani 1 1 d . . .
C7 C 0.36782(18) 0.0655(2) 0.52710(17) 0.0206(6) Uani 1 1 d . . .
C37 C 0.45099(18) 0.3177(2) 0.59155(18) 0.0204(6) Uani 1 1 d . . .
C13 C 0.08873(18) 0.1084(2) 0.68684(17) 0.0194(6) Uani 1 1 d . . .
C43 C 0.4560(2) 0.3413(2) 0.74440(18) 0.0239(6) Uani 1 1 d . . .
C19 C 0.22968(19) 0.0399(2) 0.79023(17) 0.0229(6) Uani 1 1 d . . .
C22 C 0.14441(19) -0.0612(2) 0.66477(18) 0.0214(6) Uani 1 1 d . . .
C10 C 0.20778(19) 0.0735(2) 0.44373(17) 0.0216(6) Uani 1 1 d . . .
C31 C 0.11401(19) 0.4294(3) 0.51261(18) 0.0256(7) Uani 1 1 d . . .
C38 C 0.4143(2) 0.2989(2) 0.51753(19) 0.0242(6) Uani 1 1 d . . .
C1 C 0.27025(18) -0.0743(2) 0.54443(19) 0.0225(6) Uani 1 1 d . . .
C24 C 0.0920(2) -0.0671(3) 0.5853(2) 0.0272(7) Uani 1 1 d . . .
C4 C 0.2828(3) -0.2588(3) 0.5596(3) 0.0423(11) Uani 1 1 d . . .
H3 H 0.2866 -0.3199 0.5646 0.000 Uiso 1 1 calc R . .
C11 C 0.2264(2) 0.1666(3) 0.42209(19) 0.0262(7) Uani 1 1 d . . .
C26 C 0.2441(2) 0.5249(3) 0.7220(2) 0.0314(8) Uani 1 1 d . . .
C15 C -0.0308(2) 0.1759(2) 0.6115(2) 0.0274(7) Uani 1 1 d . . .
C44 C 0.4673(2) 0.2426(3) 0.7610(2) 0.0291(7) Uani 1 1 d . . .
C23 C 0.1025(2) -0.1017(3) 0.7171(2) 0.0290(7) Uani 1 1 d . . .
C2 C 0.3107(2) -0.1135(2) 0.6118(2) 0.0278(7) Uani 1 1 d . . .
C20 C 0.2604(3) 0.1269(3) 0.8286(2) 0.0341(8) Uani 1 1 d . . .
C30 C 0.1509(2) 0.5925(2) 0.6197(2) 0.0311(8) Uani 1 1 d . . .
C18 C 0.0597(2) 0.1160(3) 0.7477(2) 0.0296(7) Uani 1 1 d . . .
C42 C 0.5317(2) 0.3059(3) 0.6181(2) 0.0315(8) Uani 1 1 d . . .
C8 C 0.3832(2) 0.0147(3) 0.4630(2) 0.0311(8) Uani 1 1 d . . .
C32 C 0.1613(2) 0.4761(3) 0.4682(2) 0.0353(9) Uani 1 1 d . . .
C9 C 0.4342(2) 0.0508(3) 0.5973(2) 0.0288(7) Uani 1 1 d . . .
C36 C 0.0212(2) 0.4206(3) 0.6314(2) 0.0325(8) Uani 1 1 d . . .
C3 C 0.3171(2) -0.2050(3) 0.6191(3) 0.0372(10) Uani 1 1 d . . .
C6 C 0.2367(2) -0.1304(2) 0.4844(2) 0.0310(8) Uani 1 1 d . . .
C16 C -0.0580(2) 0.1827(3) 0.6728(2) 0.0328(8) Uani 1 1 d . . .
C46 C 0.4045(2) 0.4834(2) 0.6361(2) 0.0302(8) Uani 1 1 d . . .
C39 C 0.4561(2) 0.2693(3) 0.4710(2) 0.0317(8) Uani 1 1 d . . .
C21 C 0.2949(2) -0.0287(3) 0.8054(2) 0.0352(9) Uani 1 1 d . . .
C35 C 0.1275(2) 0.3547(3) 0.7335(2) 0.0299(8) Uani 1 1 d . . .
C12 C 0.1208(2) 0.0655(3) 0.4345(2) 0.0291(7) Uani 1 1 d . . .
C33 C 0.0752(2) 0.3461(3) 0.4730(2) 0.0367(9) Uani 1 1 d . . .
C40 C 0.5352(2) 0.2566(3) 0.4979(2) 0.0363(9) Uani 1 1 d . . .
C45 C 0.4247(2) 0.3862(3) 0.8024(2) 0.0319(8) Uani 1 1 d . . .
C41 C 0.5731(2) 0.2750(3) 0.5710(3) 0.0389(9) Uani 1 1 d . . .
C17 C -0.0127(2) 0.1534(3) 0.7401(2) 0.0370(9) Uani 1 1 d . . .
C28 C 0.2155(3) 0.6797(3) 0.7256(3) 0.0436(11) Uani 1 1 d . . .
C27 C 0.2560(3) 0.6057(3) 0.7588(3) 0.0413(10) Uani 1 1 d . . .
C5 C 0.2431(3) -0.2220(3) 0.4930(3) 0.0419(11) Uani 1 1 d . . .
C29 C 0.1640(3) 0.6734(3) 0.6570(3) 0.0417(10) Uani 1 1 d . . .
C48 C 0.3766(3) 0.5078(3) 0.5543(3) 0.0397(10) Uani 1 1 d . . .
C47 C 0.4872(3) 0.5180(3) 0.6692(3) 0.0446(11) Uani 1 1 d . . .
H22 H -0.106(3) 0.207(3) 0.669(2) 0.036(12) Uiso 1 1 d . . .
H41 H 0.223(3) 0.732(3) 0.751(3) 0.044(13) Uiso 1 1 d . . .
H5 H 0.210(2) -0.105(3) 0.438(2) 0.022(10) Uiso 1 1 d . . .
H31 H 0.136(2) -0.109(3) 0.765(2) 0.026(10) Uiso 1 1 d . . .
H2 H 0.344(3) -0.229(3) 0.665(3) 0.048(14) Uiso 1 1 d . . .
H40 H 0.293(3) 0.607(3) 0.802(3) 0.050(14) Uiso 1 1 d . . .
H44 H 0.076(2) 0.469(2) 0.5186(19) 0.016(9) Uiso 1 1 d . . .
H21 H -0.062(3) 0.195(3) 0.568(2) 0.036(12) Uiso 1 1 d . . .
H76 H 0.375(3) 0.572(4) 0.549(3) 0.053(14) Uiso 1 1 d . . .
H46 H 0.126(3) 0.491(3) 0.420(2) 0.039(12) Uiso 1 1 d . . .
H37 H 0.277(3) -0.087(4) 0.787(3) 0.056(15) Uiso 1 1 d . . .
H38 H 0.318(3) -0.035(3) 0.858(2) 0.036(12) Uiso 1 1 d . . .
H28 H 0.080(3) -0.124(3) 0.570(2) 0.036(12) Uiso 1 1 d . . .
H8 H 0.386(2) -0.047(3) 0.470(2) 0.034(12) Uiso 1 1 d . . .
H1 H 0.336(2) -0.073(3) 0.654(2) 0.024(10) Uiso 1 1 d . . .
H30 H 0.081(3) -0.159(3) 0.699(2) 0.040(12) Uiso 1 1 d . . .
H25 H 0.185(3) -0.095(3) 0.668(2) 0.038(12) Uiso 1 1 d . . .
H62 H 0.560(3) 0.317(3) 0.671(3) 0.042(13) Uiso 1 1 d . . .
H70 H 0.374(3) 0.508(3) 0.658(2) 0.041(13) Uiso 1 1 d . . .
H45 H 0.189(3) 0.529(3) 0.494(2) 0.037(12) Uiso 1 1 d . . .
H29 H 0.059(3) -0.066(3) 0.719(2) 0.031(11) Uiso 1 1 d . . .
H63 H 0.504(2) 0.366(3) 0.748(2) 0.028(10) Uiso 1 1 d . . .
H20 H 0.060(2) 0.136(2) 0.5778(19) 0.013(8) Uiso 1 1 d . . .
H60 H 0.564(3) 0.238(3) 0.468(3) 0.043(13) Uiso 1 1 d . . .
H6A H 0.310(3) 0.085(3) 0.685(2) 0.045(13) Uiso 1 1 d . . .
H42 H 0.132(3) 0.721(4) 0.634(3) 0.058(16) Uiso 1 1 d . . .
H43 H 0.118(3) 0.591(3) 0.576(3) 0.041(13) Uiso 1 1 d . . .
H55 H -0.005(3) 0.419(3) 0.580(3) 0.041(12) Uiso 1 1 d . . .
H27 H 0.044(2) -0.034(3) 0.579(2) 0.026(10) Uiso 1 1 d . . .
H66 H 0.502(3) 0.233(3) 0.811(3) 0.044(13) Uiso 1 1 d . . .
H61 H 0.629(3) 0.266(3) 0.591(3) 0.046(13) Uiso 1 1 d . . .
H53 H 0.135(2) 0.408(3) 0.756(2) 0.031(11) Uiso 1 1 d . . .
H19 H 0.110(2) 0.102(3) 0.466(2) 0.019(9) Uiso 1 1 d . . .
H57 H -0.012(3) 0.394(3) 0.657(3) 0.049(14) Uiso 1 1 d . . .
H6 H 0.365(2) 0.130(2) 0.5122(19) 0.016(9) Uiso 1 1 d . . .
H68 H 0.417(3) 0.447(3) 0.795(2) 0.037(12) Uiso 1 1 d . . .
H54 H 0.175(2) 0.322(3) 0.749(2) 0.023(10) Uiso 1 1 d . . .
H51 H 0.085(2) 0.307(2) 0.6298(19) 0.014(8) Uiso 1 1 d . . .
H26 H 0.114(3) -0.045(3) 0.550(2) 0.040(12) Uiso 1 1 d . . .
H11 H 0.440(3) -0.011(3) 0.609(2) 0.035(12) Uiso 1 1 d . . .
H4 H 0.217(3) -0.252(4) 0.451(3) 0.056(15) Uiso 1 1 d . . .
H56 H 0.032(3) 0.482(3) 0.648(2) 0.043(13) Uiso 1 1 d . . .
H67 H 0.375(3) 0.359(3) 0.801(2) 0.030(11) Uiso 1 1 d . . .
H48 H 0.120(3) 0.307(3) 0.465(3) 0.046(13) Uiso 1 1 d . . .
H34 H 0.220(3) 0.168(3) 0.817(2) 0.029(11) Uiso 1 1 d . . .
H24 H 0.090(2) 0.098(3) 0.793(2) 0.026(10) Uiso 1 1 d . . .
H7 H 0.434(3) 0.033(3) 0.457(2) 0.032(11) Uiso 1 1 d . . .
H52 H 0.092(3) 0.327(3) 0.750(2) 0.036(12) Uiso 1 1 d . . .
H59 H 0.428(3) 0.258(3) 0.419(2) 0.039(12) Uiso 1 1 d . . .
H12 H 0.427(2) 0.078(3) 0.643(2) 0.031(11) Uiso 1 1 d . . .
H9 H 0.343(3) 0.022(3) 0.413(2) 0.039(12) Uiso 1 1 d . . .
H10 H 0.485(3) 0.067(3) 0.589(2) 0.037(12) Uiso 1 1 d . . .
H49 H 0.044(3) 0.359(3) 0.426(3) 0.039(12) Uiso 1 1 d . . .
H73 H 0.489(3) 0.578(3) 0.656(2) 0.046(13) Uiso 1 1 d . . .
H64 H 0.418(3) 0.217(3) 0.755(3) 0.042(13) Uiso 1 1 d . . .
H69 H 0.458(2) 0.379(3) 0.849(2) 0.029(11) Uiso 1 1 d . . .
H58 H 0.360(3) 0.306(3) 0.497(2) 0.031(11) Uiso 1 1 d . . .
H47 H 0.197(3) 0.437(3) 0.461(3) 0.047(14) Uiso 1 1 d . . .
H32 H 0.192(2) 0.019(3) 0.809(2) 0.029(11) Uiso 1 1 d . . .
H33 H 0.280(3) 0.119(3) 0.881(3) 0.043(13) Uiso 1 1 d . . .
H50 H 0.046(3) 0.309(4) 0.503(3) 0.058(16) Uiso 1 1 d . . .
H36 H 0.339(3) -0.009(3) 0.786(3) 0.056(15) Uiso 1 1 d . . .
H65 H 0.489(2) 0.213(3) 0.730(2) 0.025(11) Uiso 1 1 d . . .
H72 H 0.505(3) 0.511(4) 0.718(3) 0.056(16) Uiso 1 1 d . . .
H23 H -0.029(3) 0.155(3) 0.780(3) 0.053(15) Uiso 1 1 d . . .
H71 H 0.520(3) 0.488(3) 0.645(3) 0.043(13) Uiso 1 1 d . . .
H35 H 0.305(3) 0.150(3) 0.811(3) 0.048(14) Uiso 1 1 d . . .
H75 H 0.410(3) 0.485(4) 0.529(3) 0.061(17) Uiso 1 1 d . . .
H74 H 0.326(3) 0.488(3) 0.534(3) 0.048(14) Uiso 1 1 d . . .
H39 H 0.273(2) 0.476(3) 0.742(2) 0.031(11) Uiso 1 1 d . . .
H18 H 0.091(2) 0.081(3) 0.386(2) 0.025(10) Uiso 1 1 d . . .
H14 H 0.274(2) 0.168(3) 0.410(2) 0.026(10) Uiso 1 1 d . . .
H16 H 0.187(2) 0.183(3) 0.378(2) 0.029(11) Uiso 1 1 d . . .
H13 H 0.218(2) 0.031(3) 0.410(2) 0.030(11) Uiso 1 1 d . . .
H15 H 0.227(2) 0.208(3) 0.457(2) 0.029(11) Uiso 1 1 d . . .
H17 H 0.104(2) 0.005(3) 0.440(2) 0.032(11) Uiso 1 1 d . . .
H4A H 0.302(2) 0.347(2) 0.6904(19) 0.019(9) Uiso 1 1 d . . .
H1A H 0.286(4) 0.221(4) 0.692(3) 0.08(2) Uiso 1 1 d . . .
H2A H 0.322(3) 0.217(3) 0.609(2) 0.034(12) Uiso 1 1 d . . .
H3A H 0.205(3) 0.228(3) 0.578(2) 0.034(12) Uiso 1 1 d . . .
H5A H 0.255(3) 0.341(4) 0.5589 0.078(18) Uiso 1 1 d . . .

loop_
_atom_site_aniso_label
_atom_site_aniso_U_11
_atom_site_aniso_U_22
_atom_site_aniso_U_33
_atom_site_aniso_U_23
_atom_site_aniso_U_13
_atom_site_aniso_U_12
Os1 0.01204(5) 0.01478(5) 0.01484(5) -0.00008(4) 0.00607(3) 0.00077(4)
Os2 0.01312(5) 0.01471(5) 0.01610(5) -0.00019(4) 0.00560(4) 0.00142(4)
P1 0.0141(3) 0.0173(4) 0.0187(3) -0.0014(3) 0.0084(3) 0.0001(3)
P2 0.0146(3) 0.0173(4) 0.0183(3) 0.0008(3) 0.0083(3) 0.0003(3)
P3 0.0167(3) 0.0185(4) 0.0176(3) 0.0016(3) 0.0067(3) 0.0053(3)
P4 0.0164(3) 0.0167(4) 0.0209(3) -0.0015(3) 0.0068(3) -0.0015(3)
C25 0.0272(16) 0.0192(15) 0.0315(16) 0.0022(12) 0.0192(13) 0.0054(12)
C34 0.0177(13) 0.0205(15) 0.0244(14) 0.0016(11) 0.0088(11) 0.0043(12)
C14 0.0167(14) 0.0261(17) 0.0256(15) -0.0025(12) 0.0093(11) -0.0011(12)
C7 0.0179(14) 0.0215(15) 0.0265(15) -0.0012(11) 0.0127(11) 0.0007(12)
C37 0.0177(14) 0.0197(15) 0.0270(15) 0.0006(11) 0.0112(12) -0.0013(11)
C13 0.0186(14) 0.0187(14) 0.0255(14) -0.0022(11) 0.0137(11) -0.0010(11)
C43 0.0207(15) 0.0274(17) 0.0219(14) -0.0018(12) 0.0038(11) -0.0052(13)
C19 0.0219(15) 0.0309(17) 0.0177(13) 0.0040(12) 0.0087(11) 0.0000(13)
C22 0.0201(14) 0.0178(15) 0.0310(16) 0.0017(12) 0.0144(12) 0.0005(12)
C10 0.0213(14) 0.0270(16) 0.0175(13) -0.0034(11) 0.0071(11) -0.0010(12)
C31 0.0212(15) 0.0356(19) 0.0219(15) 0.0054(13) 0.0091(12) 0.0133(14)
C38 0.0215(15) 0.0265(17) 0.0272(16) 0.0002(12) 0.0110(12) -0.0009(13)
C1 0.0173(14) 0.0209(15) 0.0353(17) -0.0011(12) 0.0171(12) 0.0014(12)
C24 0.0256(17) 0.0259(18) 0.0327(18) -0.0044(14) 0.0125(14) -0.0048(14)
C4 0.038(2) 0.0164(17) 0.085(3) -0.0017(19) 0.037(2) -0.0011(15)
C11 0.0292(18) 0.0308(18) 0.0181(14) 0.0009(13) 0.0061(13) -0.0012(14)
C26 0.036(2) 0.0226(18) 0.0366(19) -0.0073(14) 0.0125(16) 0.0034(15)
C15 0.0186(15) 0.0295(19) 0.0324(18) -0.0040(14) 0.0052(13) 0.0023(13)
C44 0.0236(17) 0.0313(19) 0.0279(17) 0.0032(14) 0.0003(13) -0.0003(15)
C23 0.0325(19) 0.0242(18) 0.037(2) 0.0018(14) 0.0206(16) -0.0044(15)
C2 0.0247(16) 0.0245(17) 0.041(2) 0.0060(14) 0.0202(15) 0.0056(13)
C20 0.040(2) 0.043(2) 0.0193(16) -0.0034(14) 0.0087(15) -0.0111(19)
C30 0.038(2) 0.0222(17) 0.041(2) 0.0065(14) 0.0240(17) 0.0075(15)
C18 0.0292(18) 0.037(2) 0.0288(17) 0.0026(14) 0.0177(14) 0.0075(15)
C42 0.0189(15) 0.042(2) 0.0344(19) -0.0032(16) 0.0092(14) -0.0005(15)
C8 0.0273(18) 0.038(2) 0.0360(19) -0.0057(15) 0.0217(15) 0.0003(15)
C32 0.035(2) 0.052(3) 0.0248(17) 0.0139(16) 0.0180(15) 0.0204(19)
C9 0.0175(15) 0.039(2) 0.0320(18) 0.0042(15) 0.0105(13) 0.0039(14)
C36 0.0236(17) 0.040(2) 0.038(2) 0.0102(17) 0.0160(15) 0.0124(16)
C3 0.0302(19) 0.0253(19) 0.066(3) 0.0130(18) 0.030(2) 0.0059(15)
C6 0.0272(17) 0.0244(17) 0.045(2) -0.0095(15) 0.0159(16) -0.0016(14)
C16 0.0202(16) 0.037(2) 0.045(2) -0.0055(16) 0.0160(15) 0.0064(15)
C46 0.0324(19) 0.0196(17) 0.045(2) -0.0011(14) 0.0208(16) -0.0016(14)
C39 0.0326(19) 0.037(2) 0.0308(18) -0.0049(15) 0.0182(15) -0.0041(16)
C21 0.0278(18) 0.048(3) 0.0285(18) 0.0137(17) 0.0060(14) 0.0099(17)
C35 0.0294(18) 0.039(2) 0.0242(16) 0.0060(15) 0.0126(14) 0.0040(16)
C12 0.0233(16) 0.040(2) 0.0232(16) 0.0016(14) 0.0058(13) -0.0004(15)
C33 0.0318(19) 0.051(3) 0.0212(16) -0.0037(16) -0.0023(14) 0.0136(18)
C40 0.031(2) 0.040(2) 0.049(2) -0.0055(18) 0.0285(18) -0.0017(17)
C45 0.0315(19) 0.042(2) 0.0216(16) -0.0074(14) 0.0059(14) -0.0056(17)
C41 0.0198(17) 0.052(3) 0.050(2) -0.0038(19) 0.0170(17) 0.0038(16)
C17 0.034(2) 0.047(2) 0.039(2) 0.0010(17) 0.0242(17) 0.0102(18)
C28 0.055(3) 0.022(2) 0.070(3) -0.0116(19) 0.043(3) -0.0063(18)
C27 0.046(2) 0.031(2) 0.050(3) -0.0162(18) 0.018(2) -0.0047(18)
C5 0.034(2) 0.026(2) 0.072(3) -0.018(2) 0.025(2) -0.0084(16)
C29 0.059(3) 0.0177(18) 0.063(3) 0.0048(17) 0.041(2) 0.0073(18)
C48 0.035(2) 0.025(2) 0.057(3) 0.0131(18) 0.011(2) -0.0004(17)
C47 0.051(3) 0.030(2) 0.051(3) -0.0033(19) 0.013(2) -0.021(2)

loop_
_atom_type_symbol
_atom_type_description
_atom_type_scat_dispersion_real
_atom_type_scat_dispersion_imag
_atom_type_scat_source
C C 0.0033 0.0016 'International Tables Vol C Tables 4.2.6.8 and 6.1.1.4'
H H 0.0000 0.0000 'International Tables Vol C Tables 4.2.6.8 and 6.1.1.4'
P P 0.1023 0.0942 'International Tables Vol C Tables 4.2.6.8 and 6.1.1.4'
Os Os -1.2165 7.6030 'International Tables Vol C Tables 4.2.6.8 and 6.1.1.4'

loop_
_geom_angle_atom_site_label_1
_geom_angle_atom_site_label_2
_geom_angle_atom_site_label_3
_geom_angle
_geom_angle_site_symmetry_1
_geom_angle_site_symmetry_3
_geom_angle_publ_flag
P1 Os1 P2 105.29(3) . . ?
P1 Os1 Os2 119.80(2) . . ?
P2 Os1 Os2 130.06(2) . . ?
P1 Os1 H6A 90.6(18) . . ?
P2 Os1 H6A 76.5(19) . . ?
Os2 Os1 H6A 120.4(19) . . ?
P1 Os1 H1A 150(2) . . ?
P2 Os1 H1A 102(2) . . ?
Os2 Os1 H1A 43(2) . . ?
H6A Os1 H1A 85(3) . . ?
P1 Os1 H2A 88.9(13) . . ?
P2 Os1 H2A 164.8(13) . . ?
Os2 Os1 H2A 40.7(13) . . ?
H6A Os1 H2A 98(2) . . ?
H1A Os1 H2A 63(2) . . ?
P1 Os1 H3A 99.9(13) . . ?
P2 Os1 H3A 115.2(14) . . ?
Os2 Os1 H3A 40.7(13) . . ?
H6A Os1 H3A 161(2) . . ?
H1A Os1 H3A 78(2) . . ?
H2A Os1 H3A 66.5(19) . . ?
P3 Os2 P4 113.76(3) . . ?
P3 Os2 Os1 126.11(2) . . ?
P4 Os2 Os1 119.59(2) . . ?
P4 Os2 Os1 119.59(2) . . ?
P3 Os2 H4A 83.0(15) . . ?
P4 Os2 H4A 60.0(15) . . ?
Os1 Os2 H4A 117.1(15) . . ?
P3 Os2 H1A 122(2) . . ?
P4 Os2 H1A 101(2) . . ?
Os1 Os2 H1A 42.0(19) . . ?
H4A Os2 H1A 75(3) . . ?
P3 Os2 H2A 162.0(15) . . ?
P4 Os2 H2A 77.6(15) . . ?
Os1 Os2 H2A 47.3(15) . . ?
H4A Os2 H2A 115(2) . . ?
H1A Os2 H2A 67(2) . . ?
P3 Os2 H3A 90.1(15) . . ?
P4 Os2 H3A 148.7(15) . . ?
Os1 Os2 H3A 45.2(15) . . ?
H4A Os2 H3A 147(2) . . ?
H1A Os2 H3A 82(3) . . ?
H2A Os2 H3A 75(2) . . ?
P3 Os2 H5A 69(3) . . ?
P4 Os2 H5A 86(2) . . ?
Os1 Os2 H5A 120(2) . . ?
H4A Os2 H5A 122(3) . . ?
H1A Os2 H5A 162(3) . . ?
H2A Os2 H5A 99(3) . . ?
H3A Os2 H5A 84(3) . . ?
C1 P1 C7 99.03(14) . . ?
C1 P1 C10 104.50(15) . . ?
C7 P1 C10 98.92(14) . . ?
C1 P1 Os1 123.43(11) . . ?
C7 P1 Os1 109.97(10) . . ?
C10 P1 Os1 116.92(11) . . ?
C13 P2 C19 102.31(14) . . ?
C13 P2 C22 98.48(14) . . ?
C19 P2 C22 99.24(15) . . ?
C13 P2 Os1 113.47(10) . . ?
C19 P2 Os1 113.09(11) . . ?
C22 P2 Os1 126.72(10) . . ?
C25 P3 C31 103.68(16) . . ?
C25 P3 C34 100.04(15) . . ?
C31 P3 C34 101.58(15) . . ?
C25 P3 Os2 121.65(11) . . ?
C31 P3 Os2 115.99(11) . . ?
C34 P3 Os2 111.06(10) . . ?
C37 P4 C43 102.72(15) . . ?
C37 P4 C46 100.28(16) . . ?
C43 P4 C46 103.82(17) . . ?
C37 P4 Os2 113.89(11) . . ?
C43 P4 Os2 114.02(11) . . ?
C46 P4 Os2 119.88(13) . . ?
C26 C25 C30 117.4(3) . . ?
C26 C25 P3 119.3(3) . . ?
C30 C25 P3 123.1(3) . . ?
C35 C34 C36 110.1(3) . . ?
C35 C34 P3 111.5(2) . . ?
C36 C34 P3 115.8(2) . . ?
C15 C14 C13 121.7(3) . . ?
C9 C7 C8 110.0(3) . . ?
C9 C7 P1 113.3(2) . . ?
C8 C7 P1 115.2(2) . . ?
C38 C37 C42 118.1(3) . . ?
C38 C37 P4 119.1(2) . . ?
C42 C37 P4 122.7(3) . . ?
C14 C13 C18 117.3(3) . . ?
C14 C13 P2 117.6(2) . . ?
C18 C13 P2 124.9(3) . . ?
C44 C43 C45 109.9(3) . . ?
C44 C43 P4 112.1(2) . . ?
C45 C43 P4 111.8(3) . . ?
C20 C19 C21 110.1(3) . . ?
C20 C19 P2 112.3(2) . . ?
C21 C19 P2 111.7(2) . . ?
C24 C22 C23 109.5(3) . . ?
C24 C22 P2 111.4(2) . . ?
C23 C22 P2 115.0(2) . . ?
C12 C10 C11 109.8(3) . . ?
C12 C10 P1 112.9(2) . . ?
C11 C10 P1 109.9(2) . . ?
C33 C31 C32 111.0(3) . . ?
C33 C31 P3 111.7(3) . . ?
C32 C31 P3 112.7(3) . . ?
C39 C38 C37 121.2(3) . . ?
C2 C1 C6 117.9(3) . . ?
C2 C1 P1 117.3(3) . . ?
C6 C1 P1 124.7(3) . . ?
C5 C4 C3 120.0(4) . . ?
C27 C26 C25 121.4(4) . . ?
C14 C15 C16 119.7(3) . . ?
C3 C2 C1 121.0(4) . . ?
C29 C30 C25 120.6(4) . . ?
C17 C18 C13 120.8(3) . . ?
C41 C42 C37 120.2(4) . . ?
C4 C3 C2 120.1(4) . . ?
C5 C6 C1 120.2(4) . . ?
C17 C16 C15 119.6(3) . . ?
C48 C46 C47 109.0(4) . . ?
C48 C46 P4 110.8(3) . . ?
C47 C46 P4 114.4(3) . . ?
C40 C39 C38 120.2(4) . . ?
C39 C40 C41 119.7(3) . . ?
C40 C41 C42 120.5(4) . . ?
C16 C17 C18 120.9(3) . . ?
C29 C28 C27 120.0(4) . . ?
C28 C27 C26 119.9(4) . . ?
C4 C5 C6 120.8(4) . . ?
C28 C29 C30 120.7(4) . . ?

loop_
_geom_bond_atom_site_label_1
_geom_bond_atom_site_label_2
_geom_bond_distance
_geom_bond_site_symmetry_2
_geom_bond_publ_flag
Os1 P1 2.2645(7) . ?
Os1 P2 2.2736(8) . ?
Os1 Os2 2.54471(18) . ?
Os1 H6A 1.41(4) . ?
Os1 H1A 1.71(6) . ?
Os1 H2A 1.87(4) . ?
Os1 H3A 1.82(4) . ?
Os2 P3 2.3113(8) . ?
Os2 P4 2.3169(8) . ?
Os2 H4A 1.40(4) . ?
Os2 H1A 1.74(6) . ?
Os2 H2A 1.66(4) . ?
Os2 H3A 1.66(4) . ?
Os2 H5A 1.32(3) . ?
P1 C1 1.839(3) . ?
P1 C7 1.876(3) . ?
P1 C10 1.876(3) . ?
P2 C13 1.851(3) . ?
P2 C19 1.877(3) . ?
P2 C22 1.882(3) . ?
P3 C25 1.845(3) . ?
P3 C31 1.858(3) . ?
P3 C34 1.863(3) . ?
P4 C37 1.845(3) . ?
P4 C43 1.855(3) . ?
P4 C46 1.862(4) . ?
C25 C26 1.393(5) . ?
C25 C30 1.402(5) . ?
C34 C35 1.521(5) . ?
C34 C36 1.521(5) . ?
C14 C15 1.387(5) . ?
C14 C13 1.395(5) . ?
C7 C9 1.521(5) . ?
C7 C8 1.528(5) . ?
C37 C38 1.392(5) . ?
C37 C42 1.402(5) . ?
C13 C18 1.401(4) . ?
C43 C44 1.526(5) . ?
C43 C45 1.530(5) . ?
C19 C20 1.526(5) . ?
C19 C21 1.528(5) . ?
C22 C24 1.526(5) . ?
C22 C23 1.536(5) . ?
C10 C12 1.527(5) . ?
C10 C11 1.530(5) . ?
C31 C33 1.525(6) . ?
C31 C32 1.532(5) . ?
C38 C39 1.389(5) . ?
C1 C2 1.402(5) . ?
C1 C6 1.404(5) . ?
C4 C5 1.371(7) . ?
C4 C3 1.380(7) . ?
C26 C27 1.391(5) . ?
C15 C16 1.390(5) . ?
C2 C3 1.392(5) . ?
C30 C29 1.397(6) . ?
C18 C17 1.388(5) . ?
C42 C41 1.398(5) . ?
C6 C5 1.395(6) . ?
C16 C17 1.370(6) . ?
C46 C48 1.527(6) . ?
C46 C47 1.528(6) . ?
C39 C40 1.377(6) . ?
C40 C41 1.379(6) . ?
C28 C29 1.360(7) . ?
C28 C27 1.382(7) . ?

loop_
_geom_torsion_atom_site_label_1
_geom_torsion_atom_site_label_2
_geom_torsion_atom_site_label_3
_geom_torsion_atom_site_label_4
_geom_torsion
_geom_torsion_site_symmetry_1
_geom_torsion_site_symmetry_2
_geom_torsion_site_symmetry_3
_geom_torsion_site_symmetry_4
_geom_torsion_publ_flag
P1 Os1 Os2 P3 112.54(3) . . . . ?
P2 Os1 Os2 P3 -38.95(4) . . . . ?
P1 Os1 Os2 P4 -76.49(3) . . . . ?
P2 Os1 Os2 P4 132.03(3) . . . . ?
